data_4321770
loop_
_publ_author_name
'Shinzi Kato'
'Osamu Niyomura'
'Shohou Nakaiida'
'Yasuyuki Kawahara'
'Takahiro Kanda'
'Ryo Yamada'
'Shinya Hori'

_publ_section_title
;
 First Isolation and Characterization of Sodium and Potassium
 Tellurocarboxylates: Structural Analysis of Te-Alkyl Telluroester
;
_journal_name_full 'Inorganic Chemistry'
_journal_page_first 519
_journal_page_last 530
_journal_paper_doi 10.1021/ic980815x
_journal_volume 38
_journal_year 1999
_chemical_formula_moiety 'C8 H7 Cl O Te '
_chemical_formula_sum 'C8 H7 Cl O Te'
_chemical_formula_weight 282.20
_space_group_IT_number 14
_symmetry_cell_setting monoclinic
_symmetry_Int_Tables_number 14
_symmetry_space_group_name_Hall '-P 2yab'
_symmetry_space_group_name_H-M 'P 1 21/a 1'
_audit_creation_date 'Tue Oct 21 09:35:20 1997'
_audit_creation_method 'from TEXRAY.INF file'
_cell_angle_alpha 90
_cell_angle_beta 92.74(3)
_cell_angle_gamma 90
_cell_formula_units_Z 4
_cell_length_a 5.975(3)
_cell_length_b 14.517(2)
_cell_length_c 10.617(3)
_cell_measurement_reflns_used 25
_cell_measurement_temperature 296.2
_cell_measurement_theta_max 15.0
_cell_measurement_theta_min 14.7
_cell_volume 919.9(5)
_computing_cell_refinement 'Rigaku/AFC Diffractometer Control'
_computing_data_collection 'Rigaku/AFC Diffractometer Control'
_computing_data_reduction teXsan
_computing_publication_material teXsan
_computing_structure_refinement teXsan
_computing_structure_solution SHELXS86
_diffrn_ambient_temperature 296.2
_diffrn_measurement_device 'Rigaku AFC7R'
_diffrn_measurement_method \w-2\q
_diffrn_orient_matrix_UB_11 0.02140
_diffrn_orient_matrix_UB_12 0.05042
_diffrn_orient_matrix_UB_13 -0.06246
_diffrn_orient_matrix_UB_21 -0.01883
_diffrn_orient_matrix_UB_22 -0.04545
_diffrn_orient_matrix_UB_23 -0.07049
_diffrn_orient_matrix_UB_31 -0.16513
_diffrn_orient_matrix_UB_32 0.01171
_diffrn_orient_matrix_UB_33 -0.00463
_diffrn_radiation_detector 'scintillation counter'
_diffrn_radiation_monochromator graphite
_diffrn_radiation_source 'Rigaku rotating anode'
_diffrn_radiation_type 'Mo K\a'
_diffrn_radiation_wavelength 0.7107
_diffrn_reflns_av_R_equivalents 0.031
_diffrn_reflns_av_sigmaI/netI 0.000
_diffrn_reflns_limit_h_max 7
_diffrn_reflns_limit_h_min 0
_diffrn_reflns_limit_k_max 18
_diffrn_reflns_limit_k_min 0
_diffrn_reflns_limit_l_max 13
_diffrn_reflns_limit_l_min -13
_diffrn_reflns_number 2407
_diffrn_reflns_reduction_process 'Lp corrections applied'
_diffrn_reflns_theta_max 27.4943
_diffrn_standards_decay_% 82.29
_diffrn_standards_interval_count 150
_diffrn_standards_number 3
_exptl_absorpt_coefficient_mu 3.465
_exptl_absorpt_correction_T_max 0.996
_exptl_absorpt_correction_T_min 0.617
_exptl_absorpt_correction_type '\y scans(North,Phillips & Mathews,1968)'
_exptl_crystal_colour yellow
_exptl_crystal_density_diffrn 2.038
_exptl_crystal_density_meas ?
_exptl_crystal_description prismatic
_exptl_crystal_F_000 528.00
_exptl_crystal_size_max 0.570
_exptl_crystal_size_mid 0.400
_exptl_crystal_size_min 0.400
_refine_diff_density_max 0.66
_refine_diff_density_min -1.05
_refine_ls_extinction_coef 0.394(8)
_refine_ls_extinction_method 'Zachariasen(1967) type 2 Gaussian isotropic'
_refine_ls_goodness_of_fit_obs 1.705
_refine_ls_hydrogen_treatment noref
_refine_ls_matrix_type full
_refine_ls_number_constraints 0
_refine_ls_number_parameters 101
_refine_ls_number_reflns 1797
_refine_ls_number_restraints 0
_refine_ls_R_factor_obs 0.0326
_refine_ls_shift/esd_max 0.0149
_refine_ls_shift/esd_mean 0.0031
_refine_ls_structure_factor_coef F
_refine_ls_weighting_details 'w = 1/[\s^2^(Fo) + 0.00020|Fo|^2^]'
_refine_ls_weighting_scheme calc
_refine_ls_wR_factor_obs 0.0459
_reflns_number_observed 1797
_reflns_number_total 2206
_reflns_observed_criterion >3.0sigma(I)
_cod_data_source_file ic980815x.cif
_cod_data_source_block 4-ClC6H4COTeCH3
_cod_depositor_comments
;
The following automatic conversions were performed:

'_exptl_crystal_density_meas' value 'not measured' was changed to '?'
- the value is perceived as not measured.

Automatic conversion script
Id: cif_fix_values 3008 2015-01-20 13:52:24Z robertas 

The following automatic conversions were performed:

'_refine_ls_weighting_scheme' value 'w = 1/[\s^2^(Fo) +
0.00020|Fo|^2^]' was changed to 'calc'. New tag
'_refine_ls_weighting_details' was created. The value of the new tag
was set to 'w = 1/[\s^2^(Fo) + 0.00020|Fo|^2^]'.

Automatic conversion script
Id: cif_fix_values 3143 2015-03-26 13:38:13Z robertas 
;
_cod_original_cell_volume 919.8(4)
_cod_original_sg_symbol_H-M 'P 21/a '
_cod_original_formula_sum 'C8 H7 Cl O Te '
_cod_database_code 4321770

loop_
_symmetry_equiv_pos_as_xyz
x,y,z
1/2-x,1/2+y,-z
-x,-y,-z
1/2+x,1/2-y,z

loop_
_atom_site_aniso_label
_atom_site_aniso_U_11
_atom_site_aniso_U_22
_atom_site_aniso_U_33
_atom_site_aniso_U_12
_atom_site_aniso_U_13
_atom_site_aniso_U_23
Te(1) 0.0541(2) 0.0822(3) 0.0461(2) 0.0126(1) -0.0009(1) 0.0075(1)
Cl(1) 0.0883(8) 0.0941(9) 0.0538(6) 0.0063(6) 0.0212(6) 0.0014(5)
O(1) 0.049(1) 0.106(3) 0.059(2) 0.025(1) -0.002(1) -0.003(2)
C(1) 0.040(2) 0.040(2) 0.046(2) 0.000(1) -0.002(1) -0.001(1)
C(2) 0.042(2) 0.049(2) 0.051(2) 0.003(1) -0.012(1) 0.001(1)
C(3) 0.043(2) 0.048(2) 0.059(2) 0.000(1) 0.004(2) 0.000(2)
C(4) 0.054(2) 0.048(2) 0.045(2) -0.004(1) 0.009(2) -0.001(1)
C(5) 0.056(2) 0.056(2) 0.047(2) 0.002(2) -0.006(2) 0.006(2)
C(6) 0.042(2) 0.048(2) 0.052(2) 0.001(1) -0.006(1) 0.006(1)
C(7) 0.042(2) 0.051(2) 0.047(2) 0.003(1) -0.004(1) -0.002(1)
C(8) 0.075(3) 0.098(3) 0.057(2) 0.004(3) 0.017(2) -0.008(2)

loop_
_atom_site_label
_atom_site_fract_x
_atom_site_fract_y
_atom_site_fract_z
_atom_site_U_iso_or_equiv
_atom_site_thermal_displace_type
_atom_site_calc_flag
_atom_site_calc_attached_atom
_atom_site_occupancy
_atom_site_refinement_flags
Te(1) 0.04993(4) 0.14035(2) 0.65202(3) 0.0609(1) Uani d . 1.00 .
Cl(1) -0.2117(2) 0.15460(9) 1.3136(1) 0.0781(4) Uani d . 1.00 .
O(1) 0.4136(4) 0.0704(3) 0.8224(3) 0.0712(9) Uani d . 1.00 .
C(1) 0.1123(5) 0.1143(2) 0.9441(3) 0.0419(8) Uani d . 1.00 .
C(2) -0.1012(6) 0.1538(2) 0.9482(4) 0.0477(9) Uani d . 1.00 .
C(3) -0.1998(6) 0.1658(3) 1.0618(4) 0.0501(9) Uani d . 1.00 .
C(4) -0.0863(7) 0.1389(2) 1.1713(4) 0.0489(9) Uani d . 1.00 .
C(5) 0.1233(7) 0.0986(3) 1.1706(4) 0.0533(10) Uani d . 1.00 .
C(6) 0.2208(5) 0.0864(2) 1.0570(3) 0.0475(9) Uani d . 1.00 .
C(7) 0.2270(5) 0.1011(2) 0.8251(3) 0.0468(8) Uani d . 1.00 .
C(8) 0.3200(8) 0.1013(4) 0.5428(5) 0.076(1) Uani d . 1.00 .
H(1) -0.1788 0.1725 0.8726 0.0570 Uiso calc . 1.00 .
H(2) -0.3442 0.1923 1.0643 0.0600 Uiso calc . 1.00 .
H(3) 0.1986 0.0798 1.2471 0.0638 Uiso calc . 1.00 .
H(4) 0.3642 0.0586 1.0555 0.0571 Uiso calc . 1.00 .
H(5) 0.4570 0.1113 0.5902 0.0913 Uiso calc . 1.00 .
H(6) 0.3066 0.0380 0.5216 0.0913 Uiso calc . 1.00 .
H(7) 0.3180 0.1373 0.4682 0.0913 Uiso calc . 1.00 .

loop_
_atom_type_symbol
_atom_type_oxidation_number
_atom_type_number_in_cell
_atom_type_scat_dispersion_real
_atom_type_scat_dispersion_imag
_atom_type_scat_source
C 0 32 0.003 0.002
;International Tables for Crystallography
(1992, Vol. C, Tables 4.2.6.8 and 6.1.1.1)
;
H 0 28 0.000 0.000
;International Tables for Crystallography
(1992, Vol. C, Table 6.1.1.2)
;
Cl 0 4 0.148 0.159
;International Tables for Crystallography
(1992, Vol. C, Tables 4.2.6.8 and 6.1.1.1)
;
O 0 4 0.011 0.006
;International Tables for Crystallography
(1992, Vol. C, Tables 4.2.6.8 and 6.1.1.1)
;
Te 0 4 -0.531 1.675
;International Tables for Crystallography
(1992, Vol. C, Tables 4.2.6.8 and 6.1.1.1)
;

loop_
_geom_angle_atom_site_label_1
_geom_angle_atom_site_label_2
_geom_angle_atom_site_label_3
_geom_angle
_geom_angle_site_symmetry_1
_geom_angle_site_symmetry_2
_geom_angle_site_symmetry_3
_geom_angle_publ_flag
C(7) Te(1) C(8) 92.3(2) 1_555 1_555 1_555 yes
C(1) O(1) C(7) 32.0(2) 1_555 1_555 1_555 yes
O(1) C(1) C(2) 148.2(3) 1_555 1_555 1_555 yes
O(1) C(1) C(3) 177.1(2) 1_555 1_555 1_555 yes
O(1) C(1) C(5) 122.4(2) 1_555 1_555 1_555 yes
O(1) C(1) C(6) 93.3(2) 1_555 1_555 1_555 yes
O(1) C(1) C(7) 25.5(2) 1_555 1_555 1_555 yes
O(1) C(1) H(1) 124.5(2) 1_555 1_555 1_555 no
O(1) C(1) H(4) 69.4(1) 1_555 1_555 1_555 no
C(2) C(1) C(3) 29.5(2) 1_555 1_555 1_555 yes
C(2) C(1) C(5) 89.4(2) 1_555 1_555 1_555 yes
C(2) C(1) C(6) 118.6(3) 1_555 1_555 1_555 yes
C(2) C(1) C(7) 122.7(3) 1_555 1_555 1_555 yes
C(2) C(1) H(1) 23.7(2) 1_555 1_555 1_555 no
C(2) C(1) H(4) 142.5(3) 1_555 1_555 1_555 no
C(3) C(1) C(5) 59.9(1) 1_555 1_555 1_555 yes
C(3) C(1) C(6) 89.1(2) 1_555 1_555 1_555 yes
C(3) C(1) C(7) 152.2(2) 1_555 1_555 1_555 yes
C(3) C(1) H(1) 53.2(1) 1_555 1_555 1_555 no
C(3) C(1) H(4) 113.0(2) 1_555 1_555 1_555 no
C(5) C(1) C(6) 29.2(2) 1_555 1_555 1_555 yes
C(5) C(1) C(7) 148.0(2) 1_555 1_555 1_555 yes
C(5) C(1) H(1) 113.0(2) 1_555 1_555 1_555 no
C(5) C(1) H(4) 53.1(1) 1_555 1_555 1_555 no
C(6) C(1) C(7) 118.8(3) 1_555 1_555 1_555 yes
C(6) C(1) H(1) 142.2(3) 1_555 1_555 1_555 no
C(6) C(1) H(4) 23.9(2) 1_555 1_555 1_555 no
C(7) C(1) H(1) 99.0(2) 1_555 1_555 1_555 no
C(7) C(1) H(4) 94.9(2) 1_555 1_555 1_555 no
H(1) C(1) H(4) 166.1(2) 1_555 1_555 1_555 no
C(1) C(2) C(3) 120.5(3) 1_555 1_555 1_555 yes
C(1) C(2) C(4) 90.2(2) 1_555 1_555 1_555 yes
C(1) C(2) C(6) 30.7(2) 1_555 1_555 1_555 yes
C(1) C(2) H(1) 120.0(4) 1_555 1_555 1_555 no
C(1) C(2) H(2) 144.2(3) 1_555 1_555 1_555 no
C(3) C(2) C(4) 30.3(2) 1_555 1_555 1_555 yes
C(3) C(2) C(6) 89.8(2) 1_555 1_555 1_555 yes
C(3) C(2) H(1) 119.6(4) 1_555 1_555 1_555 no
C(3) C(2) H(2) 23.8(2) 1_555 1_555 1_555 no
C(4) C(2) C(6) 59.5(2) 1_555 1_555 1_555 yes
C(4) C(2) H(1) 149.9(3) 1_555 1_555 1_555 no
C(4) C(2) H(2) 54.0(1) 1_555 1_555 1_555 no
C(6) C(2) H(1) 150.6(3) 1_555 1_555 1_555 no
C(6) C(2) H(2) 113.6(2) 1_555 1_555 1_555 no
H(1) C(2) H(2) 95.8(2) 1_555 1_555 1_555 no
C(1) C(3) C(2) 30.0(2) 1_555 1_555 1_555 yes
C(1) C(3) C(4) 89.3(2) 1_555 1_555 1_555 yes
C(1) C(3) C(5) 60.1(2) 1_555 1_555 1_555 yes
C(1) C(3) H(1) 54.1(1) 1_555 1_555 1_555 no
C(1) C(3) H(2) 150.4(3) 1_555 1_555 1_555 no
C(2) C(3) C(4) 119.3(3) 1_555 1_555 1_555 yes
C(2) C(3) C(5) 90.1(2) 1_555 1_555 1_555 yes
C(2) C(3) H(1) 24.1(2) 1_555 1_555 1_555 no
C(2) C(3) H(2) 120.3(4) 1_555 1_555 1_555 no
C(4) C(3) C(5) 29.2(2) 1_555 1_555 1_555 yes
C(4) C(3) H(1) 143.4(3) 1_555 1_555 1_555 no
C(4) C(3) H(2) 120.3(4) 1_555 1_555 1_555 no
C(5) C(3) H(1) 114.2(2) 1_555 1_555 1_555 no
C(5) C(3) H(2) 149.5(3) 1_555 1_555 1_555 no
H(1) C(3) H(2) 96.2(3) 1_555 1_555 1_555 no
Cl(1) C(4) C(2) 149.3(2) 1_555 1_555 1_555 yes
Cl(1) C(4) C(3) 118.9(3) 1_555 1_555 1_555 yes
Cl(1) C(4) C(5) 119.3(3) 1_555 1_555 1_555 yes
Cl(1) C(4) C(6) 149.9(2) 1_555 1_555 1_555 yes
Cl(1) C(4) H(2) 95.1(2) 1_555 1_555 1_555 no
Cl(1) C(4) H(3) 95.7(2) 1_555 1_555 1_555 no
C(2) C(4) C(3) 30.4(2) 1_555 1_555 1_555 yes
C(2) C(4) C(5) 91.4(3) 1_555 1_555 1_555 yes
C(2) C(4) C(6) 60.8(1) 1_555 1_555 1_555 yes
C(2) C(4) H(2) 54.2(1) 1_555 1_555 1_555 no
C(2) C(4) H(3) 115.0(2) 1_555 1_555 1_555 no
C(3) C(4) C(5) 121.8(4) 1_555 1_555 1_555 yes
C(3) C(4) C(6) 91.2(3) 1_555 1_555 1_555 yes
C(3) C(4) H(2) 23.8(2) 1_555 1_555 1_555 no
C(3) C(4) H(3) 145.4(3) 1_555 1_555 1_555 no
C(5) C(4) C(6) 30.6(2) 1_555 1_555 1_555 yes
C(5) C(4) H(2) 145.6(3) 1_555 1_555 1_555 no
C(5) C(4) H(3) 23.6(2) 1_555 1_555 1_555 no
C(6) C(4) H(2) 115.0(2) 1_555 1_555 1_555 no
C(6) C(4) H(3) 54.2(1) 1_555 1_555 1_555 no
H(2) C(4) H(3) 169.2(2) 1_555 1_555 1_555 no
C(1) C(5) C(3) 60.0(1) 1_555 1_555 1_555 yes
C(1) C(5) C(4) 89.0(3) 1_555 1_555 1_555 yes
C(1) C(5) C(6) 29.6(2) 1_555 1_555 1_555 yes
C(1) C(5) H(3) 150.3(3) 1_555 1_555 1_555 no
C(1) C(5) H(4) 53.8(1) 1_555 1_555 1_555 no
C(3) C(5) C(4) 29.0(2) 1_555 1_555 1_555 yes
C(3) C(5) C(6) 89.7(2) 1_555 1_555 1_555 yes
C(3) C(5) H(3) 149.7(3) 1_555 1_555 1_555 no
C(3) C(5) H(4) 113.9(2) 1_555 1_555 1_555 no
C(4) C(5) C(6) 118.7(3) 1_555 1_555 1_555 yes
C(4) C(5) H(3) 120.7(4) 1_555 1_555 1_555 no
C(4) C(5) H(4) 142.9(3) 1_555 1_555 1_555 no
C(6) C(5) H(3) 120.6(4) 1_555 1_555 1_555 no
C(6) C(5) H(4) 24.2(2) 1_555 1_555 1_555 no
H(3) C(5) H(4) 96.4(3) 1_555 1_555 1_555 no
C(1) C(6) C(2) 30.8(2) 1_555 1_555 1_555 yes
C(1) C(6) C(4) 90.4(2) 1_555 1_555 1_555 yes
C(1) C(6) C(5) 121.2(3) 1_555 1_555 1_555 yes
C(1) C(6) C(7) 31.6(2) 1_555 1_555 1_555 yes
C(1) C(6) H(3) 144.9(3) 1_555 1_555 1_555 no
C(1) C(6) H(4) 119.5(4) 1_555 1_555 1_555 no
C(2) C(6) C(4) 59.6(2) 1_555 1_555 1_555 yes
C(2) C(6) C(5) 90.4(2) 1_555 1_555 1_555 yes
C(2) C(6) C(7) 62.4(1) 1_555 1_555 1_555 yes
C(2) C(6) H(3) 114.1(2) 1_555 1_555 1_555 no
C(2) C(6) H(4) 150.3(3) 1_555 1_555 1_555 no
C(4) C(6) C(5) 30.7(2) 1_555 1_555 1_555 yes
C(4) C(6) C(7) 122.0(2) 1_555 1_555 1_555 yes
C(4) C(6) H(3) 54.4(1) 1_555 1_555 1_555 no
C(4) C(6) H(4) 150.1(3) 1_555 1_555 1_555 no
C(5) C(6) C(7) 152.8(3) 1_555 1_555 1_555 yes
C(5) C(6) H(3) 23.7(2) 1_555 1_555 1_555 no
C(5) C(6) H(4) 119.4(4) 1_555 1_555 1_555 no
C(7) C(6) H(3) 176.4(2) 1_555 1_555 1_555 no
C(7) C(6) H(4) 87.9(2) 1_555 1_555 1_555 no
H(3) C(6) H(4) 95.6(2) 1_555 1_555 1_555 no
Te(1) C(7) O(1) 119.8(3) 1_555 1_555 1_555 yes
Te(1) C(7) C(1) 117.8(2) 1_555 1_555 1_555 yes
Te(1) C(7) C(6) 147.4(2) 1_555 1_555 1_555 yes
O(1) C(7) C(1) 122.5(3) 1_555 1_555 1_555 yes
O(1) C(7) C(6) 92.9(2) 1_555 1_555 1_555 yes
C(1) C(7) C(6) 29.6(2) 1_555 1_555 1_555 yes
Te(1) C(8) H(5) 109.3(3) 1_555 1_555 1_555 no
Te(1) C(8) H(6) 109.4(4) 1_555 1_555 1_555 no
Te(1) C(8) H(7) 109.4(4) 1_555 1_555 1_555 no
H(5) C(8) H(6) 109.5(5) 1_555 1_555 1_555 no
H(5) C(8) H(7) 109.5(5) 1_555 1_555 1_555 no
H(6) C(8) H(7) 109.7(5) 1_555 1_555 1_555 no

loop_
_geom_bond_atom_site_label_1
_geom_bond_atom_site_label_2
_geom_bond_distance
_geom_bond_site_symmetry_1
_geom_bond_site_symmetry_2
_geom_bond_publ_flag
Te(1) C(7) 2.153(3) 1_555 1_555 yes
Te(1) C(8) 2.109(4) 1_555 1_555 yes
Cl(1) C(4) 1.734(4) 1_555 1_555 yes
O(1) C(1) 2.354(4) 1_555 1_555 yes
O(1) C(7) 1.202(4) 1_555 1_555 yes
C(1) C(2) 1.401(5) 1_555 1_555 yes
C(1) C(3) 2.412(5) 1_555 1_555 yes
C(1) C(5) 2.414(5) 1_555 1_555 yes
C(1) C(6) 1.395(5) 1_555 1_555 yes
C(1) C(7) 1.479(5) 1_555 1_555 yes
C(1) H(1) 2.047 1_555 1_555 no
C(1) H(4) 2.037 1_555 1_555 no
C(2) C(3) 1.378(6) 1_555 1_555 yes
C(2) C(4) 2.375(6) 1_555 1_555 yes
C(2) C(6) 2.404(4) 1_555 1_555 yes
C(2) H(1) 0.948 1_555 1_555 no
C(2) H(2) 2.027 1_555 1_555 no
C(3) C(4) 1.374(6) 1_555 1_555 yes
C(3) C(5) 2.408(5) 1_555 1_555 yes
C(3) H(1) 2.022 1_555 1_555 no
C(3) H(2) 0.946 1_555 1_555 no
C(4) C(5) 1.382(6) 1_555 1_555 yes
C(4) C(6) 2.373(5) 1_555 1_555 yes
C(4) H(2) 2.024 1_555 1_555 no
C(4) H(3) 2.037 1_555 1_555 no
C(5) C(6) 1.376(6) 1_555 1_555 yes
C(5) H(3) 0.949 1_555 1_555 no
C(5) H(4) 2.018 1_555 1_555 no
C(6) C(7) 2.474(5) 1_555 1_555 yes
C(6) H(3) 2.031 1_555 1_555 no
C(6) H(4) 0.948 1_555 1_555 no
C(8) H(5) 0.951 1_555 1_555 no
C(8) H(6) 0.948 1_555 1_555 no
C(8) H(7) 0.949 1_555 1_555 no

loop_
_geom_contact_atom_site_label_1
_geom_contact_atom_site_label_2
_geom_contact_distance
_geom_contact_site_symmetry_1
_geom_contact_site_symmetry_2
_geom_contact_publ_flag
O(1) C(2) 3.359(5) 1_555 1_655 ?
O(1) C(6) 3.365(4) 1_555 3_657 ?
C(1) C(6) 3.528(5) 1_555 3_557 ?
C(1) C(5) 3.585(5) 1_555 3_557 ?
C(1) C(3) 3.588(5) 1_555 4_555 ?
C(2) C(6) 3.560(5) 1_555 3_557 ?
C(4) C(7) 3.583(5) 1_555 3_557 ?
C(5) C(7) 3.576(5) 1_555 3_557 ?
